data_7248736
loop_
_publ_author_name
'Christopher, Imogen L.'
'Liu, Xiaojiao'
'Lloyd, Hayleigh J.'
'Bull, Craig L.'
'Funnell, Nicholas P.'
'Portius, Peter'
'Michalchuk, Adam A. L.'
'Kennedy, Stuart R.'
'Pulham, Colin R.'
'Morrison, Carole A.'

_publ_section_title
;
 Tuning energetic properties through co-crystallisation - a high-pressure
 experimental and computational study of nitrotriazolone: 4,4'-bipyridine.
;
_journal_issue 23
_journal_name_full 'Physical chemistry chemical physics : PCCP'
_journal_page_first 16859
_journal_page_last 16870
_journal_paper_doi 10.1039/d4cp01595a
_journal_volume 26
_journal_year 2024
_chemical_formula_moiety 'C2 H2 N4 O3, C10 H8 N2'
_chemical_formula_sum 'C12 H10 N6 O3'
_chemical_formula_weight 286.26
_space_group_crystal_system monoclinic
_space_group_IT_number 14
_space_group_name_Hall '-P 2yn'
_space_group_name_H-M_alt 'P 1 21/n 1'
_atom_sites_solution_hydrogens mixed
_atom_sites_solution_primary dual
_audit_block_doi 10.5517/ccdc.csd.cc2bvm61
_audit_creation_date 2022-05-04
_audit_creation_method
;
Olex2 1.3
(compiled 2020.11.12 svn.r5f609507 for OlexSys, GUI svn.r6408)
;
_audit_update_record
;
2022-05-04 deposited with the CCDC.	2024-05-23 downloaded from the CCDC.
;
_cell_angle_alpha 90
_cell_angle_beta 94.452(6)
_cell_angle_gamma 90
_cell_formula_units_Z 4
_cell_length_a 7.1952(4)
_cell_length_b 5.6211(3)
_cell_length_c 26.010(3)
_cell_measurement_reflns_used 2516
_cell_measurement_temperature 300.8
_cell_measurement_theta_max 25.38
_cell_measurement_theta_min 2.89
_cell_volume 1048.80(15)
_computing_cell_refinement 'SAINT V8.40A (?, 2016)'
_computing_data_reduction 'SAINT V8.40A (?, 2016)'
_computing_molecular_graphics 'Olex2 1.3 (Dolomanov et al., 2009)'
_computing_publication_material 'Olex2 1.3 (Dolomanov et al., 2009)'
_computing_structure_refinement 'SHELXL 2018/3 (Sheldrick, 2015)'
_computing_structure_solution 'SHELXT 2018/2 (Sheldrick, 2018)'
_diffrn_ambient_temperature 300.8
_diffrn_measured_fraction_theta_full 0.348
_diffrn_measured_fraction_theta_max 0.328
_diffrn_measurement_device_type 'Bruker APEX-II CCD'
_diffrn_measurement_method '\f and \w scans'
_diffrn_radiation_type MoK\a
_diffrn_radiation_wavelength 0.71073
_diffrn_reflns_av_R_equivalents 0.0286
_diffrn_reflns_av_unetI/netI 0.0211
_diffrn_reflns_Laue_measured_fraction_full 0.348
_diffrn_reflns_Laue_measured_fraction_max 0.328
_diffrn_reflns_limit_h_max 8
_diffrn_reflns_limit_h_min -8
_diffrn_reflns_limit_k_max 7
_diffrn_reflns_limit_k_min -7
_diffrn_reflns_limit_l_max 10
_diffrn_reflns_limit_l_min -10
_diffrn_reflns_number 5605
_diffrn_reflns_point_group_measured_fraction_full 0.348
_diffrn_reflns_point_group_measured_fraction_max 0.328
_diffrn_reflns_theta_full 25.242
_diffrn_reflns_theta_max 26.388
_diffrn_reflns_theta_min 2.887
_diffrn_source_current 1.4
_diffrn_source_power 0.07
_diffrn_source_voltage 50.0
_diffrn_standards_number 0
_exptl_absorpt_coefficient_mu 0.137
_exptl_absorpt_correction_T_max 0.7454
_exptl_absorpt_correction_T_min 0.6636
_exptl_absorpt_correction_type multi-scan
_exptl_crystal_colour 'clear yellow'
_exptl_crystal_colour_lustre clear
_exptl_crystal_colour_primary yellow
_exptl_crystal_density_diffrn 1.813
_exptl_crystal_description block
_exptl_crystal_F_000 592
_refine_diff_density_max 0.090
_refine_diff_density_min -0.087
_refine_diff_density_rms 0.021
_refine_ls_extinction_method none
_refine_ls_goodness_of_fit_ref 1.097
_refine_ls_hydrogen_treatment mixed
_refine_ls_matrix_type full
_refine_ls_number_parameters 194
_refine_ls_number_reflns 700
_refine_ls_number_restraints 150
_refine_ls_restrained_S_all 0.972
_refine_ls_R_factor_all 0.0347
_refine_ls_R_factor_gt 0.0250
_refine_ls_shift/su_max 0.000
_refine_ls_shift/su_mean 0.000
_refine_ls_structure_factor_coef Fsqd
_refine_ls_weighting_details 'w=1/[\s^2^(Fo^2^)+(0.0393P)^2^+0.2262P] where P=(Fo^2^+2Fc^2^)/3'
_refine_ls_weighting_scheme calc
_refine_ls_wR_factor_gt 0.0620
_refine_ls_wR_factor_ref 0.0670
_reflns_Friedel_coverage 0.000
_reflns_number_gt 591
_reflns_number_total 700
_reflns_threshold_expression 'I > 2\s(I)'
_cod_data_source_file d4cp01595a2.cif
_cod_data_source_block 3car_p04
_cod_depositor_comments 'Adding full bibliography for 7248734--7248746.cif.'
_cod_original_cell_volume 1048.79(16)
_cod_database_code 7248736
_shelx_shelxl_version_number 2018/3
_shelx_space_group_comment
;
The symmetry employed for this shelxl refinement is uniquely defined
by the following loop, which should always be used as a source of
symmetry information in preference to the above space-group names.
They are only intended as comments.
;
_olex2_refinement_description
;
1. Fixed Uiso
 At 1.2 times of:
  All C(H) groups, All N(H) groups
2. Rigid body (RIGU) restrains
 All non-hydrogen atoms
 with sigma for 1-2 distances of 0.004 and sigma for 1-3 distances of 0.004
3.a Aromatic/amide H refined with riding coordinates:
 N3(H3A), C12(H12), C9(H9), C8(H8), C6(H6), C7(H7), C3(H3), C11(H11), C4(H4)
;
_olex2_submission_special_instructions 'No special instructions were received'

loop_
_space_group_symop_operation_xyz
'x, y, z'
'-x+1/2, y+1/2, -z+1/2'
'-x, -y, -z'
'x-1/2, -y-1/2, z-1/2'

loop_
_atom_site_label
_atom_site_type_symbol
_atom_site_fract_x
_atom_site_fract_y
_atom_site_fract_z
_atom_site_U_iso_or_equiv
_atom_site_adp_type
_atom_site_occupancy
_atom_site_site_symmetry_order
_atom_site_calc_flag
_atom_site_refinement_flags_posn
_atom_site_refinement_flags_adp
_atom_site_refinement_flags_occupancy
_atom_site_disorder_assembly
_atom_site_disorder_group
O1 O 0.8130(2) 1.1519(3) 0.68859(18) 0.028(3) Uani 1 1 d . . . . .
O2 O 0.8246(3) 1.0355(3) 0.6086(3) 0.028(3) Uani 1 1 d . . . . .
O3 O 0.47555(19) 0.2810(2) 0.63026(15) 0.030(2) Uani 1 1 d . . . . .
N4 N 0.6306(3) 0.6433(3) 0.6260(2) 0.019(2) Uani 1 1 d . . . . .
N1 N 0.7765(4) 1.0146(4) 0.6532(3) 0.019(3) Uani 1 1 d . . . . .
N6 N 0.8805(2) 0.1894(3) 0.2808(2) 0.024(3) Uani 1 1 d . . . . .
N2 N 0.6138(3) 0.7607(3) 0.7083(3) 0.023(3) Uani 1 1 d . . . . .
N3 N 0.5296(3) 0.5433(4) 0.6995(3) 0.022(3) Uani 1 1 d . . . . .
H3A H 0.476840 0.464489 0.722730 0.027 Uiso 1 1 calc R U . . .
N5 N 0.7342(3) 0.5679(3) 0.5343(2) 0.025(3) Uani 1 1 d . . . . .
C12 C 0.7940(3) 0.0537(4) 0.3145(3) 0.024(3) Uani 1 1 d . . . . .
H12 H 0.748799 -0.093629 0.303140 0.029 Uiso 1 1 calc R U . . .
C2 C 0.5389(3) 0.4664(4) 0.6504(3) 0.018(3) Uani 1 1 d . . . . .
C1 C 0.6706(3) 0.8046(4) 0.6637(3) 0.018(3) Uani 1 1 d . . . . .
C9 C 0.9240(3) 0.4778(4) 0.3479(3) 0.023(3) Uani 1 1 d . . . . .
H9 H 0.969091 0.627110 0.357933 0.027 Uiso 1 1 calc R U . . .
C8 C 0.9463(3) 0.3995(4) 0.3001(3) 0.024(3) Uani 1 1 d . . . . .
H8 H 1.011486 0.496082 0.278721 0.028 Uiso 1 1 calc R U . . .
C6 C 0.7036(3) 0.2751(4) 0.4686(3) 0.023(3) Uani 1 1 d . . . . .
H6 H 0.660638 0.125152 0.458343 0.027 Uiso 1 1 calc R U . . .
C10 C 0.8328(3) 0.3367(3) 0.3832(3) 0.019(2) Uani 1 1 d . . . . .
C7 C 0.6747(3) 0.3535(4) 0.5164(3) 0.027(3) Uani 1 1 d . . . . .
H7 H 0.610983 0.255659 0.537882 0.032 Uiso 1 1 calc R U . . .
C3 C 0.8234(3) 0.7061(4) 0.5016(3) 0.024(3) Uani 1 1 d . . . . .
H3 H 0.863172 0.855819 0.513043 0.029 Uiso 1 1 calc R U . . .
C11 C 0.7681(4) 0.1169(4) 0.3641(3) 0.024(3) Uani 1 1 d . . . . .
H11 H 0.707466 0.013755 0.385188 0.028 Uiso 1 1 calc R U . . .
C5 C 0.7980(3) 0.4160(4) 0.4338(3) 0.021(2) Uani 1 1 d . . . . .
C4 C 0.8584(3) 0.6404(4) 0.4535(3) 0.022(3) Uani 1 1 d . . . . .
H4 H 0.922539 0.742840 0.433045 0.026 Uiso 1 1 calc R U . . .
H4A H 0.679(4) 0.626(4) 0.589(3) 0.016(10) Uiso 1 1 d . . . . .

loop_
_atom_site_aniso_label
_atom_site_aniso_U_11
_atom_site_aniso_U_22
_atom_site_aniso_U_33
_atom_site_aniso_U_23
_atom_site_aniso_U_13
_atom_site_aniso_U_12
O1 0.0373(9) 0.0200(8) 0.025(9) -0.0077(16) -0.0031(18) -0.0046(6)
O2 0.0337(13) 0.0279(9) 0.025(9) 0.0020(18) 0.012(2) -0.0040(7)
O3 0.0265(8) 0.0180(7) 0.044(8) -0.0035(11) 0.0016(15) -0.0048(5)
N4 0.0217(11) 0.0194(10) 0.016(8) -0.0029(17) 0.006(2) -0.0038(7)
N1 0.0212(12) 0.0172(10) 0.018(9) 0.0002(19) 0.001(2) 0.0012(8)
N6 0.0247(9) 0.0215(9) 0.025(8) -0.0024(14) 0.004(2) 0.0034(7)
N2 0.0266(12) 0.0214(9) 0.021(9) -0.0007(19) 0.006(2) 0.0011(8)
N3 0.0270(11) 0.0209(10) 0.021(8) 0.0036(18) 0.010(2) -0.0025(8)
N5 0.0247(10) 0.0332(10) 0.016(9) -0.0043(17) 0.007(2) 0.0041(8)
C12 0.0213(12) 0.0179(12) 0.032(10) -0.002(2) 0.000(3) 0.0001(9)
C2 0.0181(11) 0.0193(12) 0.017(9) 0.005(2) 0.007(2) 0.0018(9)
C1 0.0195(12) 0.0166(11) 0.019(9) -0.0051(19) 0.005(2) 0.0009(8)
C9 0.0225(12) 0.0150(10) 0.032(8) -0.002(2) 0.006(2) -0.0031(9)
C8 0.0234(12) 0.0203(11) 0.027(9) 0.002(2) 0.004(3) 0.0005(9)
C6 0.0223(12) 0.0202(11) 0.026(9) 0.002(2) 0.003(3) -0.0019(9)
C10 0.0165(11) 0.0175(9) 0.023(7) -0.0011(19) 0.001(2) 0.0028(9)
C7 0.0253(13) 0.0291(12) 0.027(9) 0.000(2) 0.007(3) 0.0003(10)
C3 0.0228(12) 0.0230(11) 0.027(9) -0.005(2) 0.004(3) 0.0025(10)
C11 0.0235(12) 0.0165(11) 0.032(9) 0.001(2) 0.009(3) -0.0029(9)
C5 0.0148(10) 0.0195(10) 0.027(7) 0.0007(19) 0.000(2) 0.0032(8)
C4 0.0240(12) 0.0187(10) 0.024(9) 0.0023(19) 0.007(3) 0.0018(9)

loop_
_atom_type_symbol
_atom_type_description
_atom_type_scat_dispersion_real
_atom_type_scat_dispersion_imag
_atom_type_scat_source
C C 0.0033 0.0016 'International Tables Vol C Tables 4.2.6.8 and 6.1.1.4'
H H 0.0000 0.0000 'International Tables Vol C Tables 4.2.6.8 and 6.1.1.4'
N N 0.0061 0.0033 'International Tables Vol C Tables 4.2.6.8 and 6.1.1.4'
O O 0.0106 0.0060 'International Tables Vol C Tables 4.2.6.8 and 6.1.1.4'

loop_
_geom_angle_atom_site_label_1
_geom_angle_atom_site_label_2
_geom_angle_atom_site_label_3
_geom_angle
_geom_angle_site_symmetry_1
_geom_angle_site_symmetry_3
_geom_angle_publ_flag
C2 N4 H4A 123.9(14) . . ?
C1 N4 C2 103.6(5) . . ?
C1 N4 H4A 131.3(15) . . ?
O1 N1 O2 126.1(3) . . ?
O1 N1 C1 117.6(6) . . ?
O2 N1 C1 116.3(6) . . ?
C12 N6 C8 114.6(5) . . ?
C1 N2 N3 100.8(6) . . ?
N2 N3 H3A 123.6 . . ?
C2 N3 N2 112.8(5) . . ?
C2 N3 H3A 123.6 . . ?
C7 N5 C3 116.8(5) . . ?
N6 C12 H12 117.6 . . ?
N6 C12 C11 124.8(3) . . ?
C11 C12 H12 117.6 . . ?
O3 C2 N4 126.0(7) . . ?
O3 C2 N3 128.6(5) . . ?
N3 C2 N4 105.3(3) . . ?
N4 C1 N1 119.9(6) . . ?
N2 C1 N4 117.5(3) . . ?
N2 C1 N1 122.5(6) . . ?
C8 C9 H9 119.6 . . ?
C8 C9 C10 120.9(3) . . ?
C10 C9 H9 119.6 . . ?
N6 C8 H8 117.7 . . ?
C9 C8 N6 124.6(4) . . ?
C9 C8 H8 117.7 . . ?
C7 C6 H6 119.3 . . ?
C7 C6 C5 121.5(3) . . ?
C5 C6 H6 119.3 . . ?
C9 C10 C5 123.1(3) . . ?
C11 C10 C9 115.1(5) . . ?
C11 C10 C5 121.7(4) . . ?
N5 C7 H7 118.6 . . ?
C6 C7 N5 122.8(5) . . ?
C6 C7 H7 118.6 . . ?
N5 C3 H3 118.0 . . ?
C4 C3 N5 124.0(3) . . ?
C4 C3 H3 118.0 . . ?
C12 C11 C10 120.0(5) . . ?
C12 C11 H11 120.0 . . ?
C10 C11 H11 120.0 . . ?
C6 C5 C10 122.8(3) . . ?
C6 C5 C4 114.6(6) . . ?
C4 C5 C10 122.6(4) . . ?
C3 C4 C5 120.3(5) . . ?
C3 C4 H4 119.8 . . ?
C5 C4 H4 119.8 . . ?

loop_
_geom_bond_atom_site_label_1
_geom_bond_atom_site_label_2
_geom_bond_distance
_geom_bond_site_symmetry_2
_geom_bond_publ_flag
O1 N1 1.214(7) . ?
O2 N1 1.242(11) . ?
O3 C2 1.238(4) . ?
N4 C2 1.375(5) . ?
N4 C1 1.349(8) . ?
N4 H4A 1.06(7) . ?
N1 C1 1.443(4) . ?
N6 C12 1.351(7) . ?
N6 C8 1.354(4) . ?
N2 N3 1.375(4) . ?
N2 C1 1.285(9) . ?
N3 H3A 0.8600 . ?
N3 C2 1.356(11) . ?
N5 C7 1.349(5) . ?
N5 C3 1.349(7) . ?
C12 H12 0.9300 . ?
C12 C11 1.364(12) . ?
C9 H9 0.9300 . ?
C9 C8 1.340(10) . ?
C9 C10 1.413(7) . ?
C8 H8 0.9300 . ?
C6 H6 0.9300 . ?
C6 C7 1.349(10) . ?
C6 C5 1.415(7) . ?
C10 C11 1.398(5) . ?
C10 C5 1.431(10) . ?
C7 H7 0.9300 . ?
C3 H3 0.9300 . ?
C3 C4 1.348(11) . ?
C11 H11 0.9300 . ?
C5 C4 1.416(5) . ?
C4 H4 0.9300 . ?

loop_
_geom_torsion_atom_site_label_1
_geom_torsion_atom_site_label_2
_geom_torsion_atom_site_label_3
_geom_torsion_atom_site_label_4
_geom_torsion
_geom_torsion_site_symmetry_1
_geom_torsion_site_symmetry_2
_geom_torsion_site_symmetry_3
_geom_torsion_site_symmetry_4
_geom_torsion_publ_flag
O1 N1 C1 N4 -178.2(3) . . . . ?
O1 N1 C1 N2 0.6(5) . . . . ?
O2 N1 C1 N4 0.6(5) . . . . ?
O2 N1 C1 N2 179.4(4) . . . . ?
N6 C12 C11 C10 0.2(7) . . . . ?
N2 N3 C2 O3 -179.2(3) . . . . ?
N2 N3 C2 N4 -0.9(4) . . . . ?
N3 N2 C1 N4 1.2(4) . . . . ?
N3 N2 C1 N1 -177.6(3) . . . . ?
N5 C3 C4 C5 1.1(7) . . . . ?
C12 N6 C8 C9 -2.6(5) . . . . ?
C2 N4 C1 N1 177.1(3) . . . . ?
C2 N4 C1 N2 -1.8(4) . . . . ?
C1 N4 C2 O3 179.8(3) . . . . ?
C1 N4 C2 N3 1.5(4) . . . . ?
C1 N2 N3 C2 -0.1(4) . . . . ?
C9 C10 C11 C12 -0.4(5) . . . . ?
C9 C10 C5 C6 178.8(3) . . . . ?
C9 C10 C5 C4 -2.4(6) . . . . ?
C8 N6 C12 C11 1.3(6) . . . . ?
C8 C9 C10 C11 -0.8(5) . . . . ?
C8 C9 C10 C5 -177.1(4) . . . . ?
C6 C5 C4 C3 -0.6(6) . . . . ?
C10 C9 C8 N6 2.5(6) . . . . ?
C10 C5 C4 C3 -179.5(4) . . . . ?
C7 N5 C3 C4 -1.3(6) . . . . ?
C7 C6 C5 C10 179.2(4) . . . . ?
C7 C6 C5 C4 0.3(6) . . . . ?
C3 N5 C7 C6 1.0(6) . . . . ?
C11 C10 C5 C6 2.8(6) . . . . ?
C11 C10 C5 C4 -178.5(3) . . . . ?
C5 C6 C7 N5 -0.6(7) . . . . ?
C5 C10 C11 C12 175.9(4) . . . . ?
